data_7713119
loop_
_publ_author_name
'Kong, Lingyu'
'Chou, Yajie'
'ALBALAT, Muriel'
'Jean, Marion'
'Vanthuyne, Nicolas'
'Nava, Paola'
'Humbel, St\'ephane'
'Clavier, Herv\'e'

_publ_section_title
;
 C2-Symmetric Atropisomeric N-Heterocyclic Carbene-Palladium(II)
 Complexes: Synthesis, Chiral Resolution and Application in
 enantioselective \a-Arylation of Amides
;
_journal_name_full 'Dalton Transactions'
_journal_paper_doi 10.1039/D3DT01182H
_journal_year 2023
_chemical_absolute_configuration ad
_chemical_formula_moiety 'C38 H41 Cl N2 Pd'
_chemical_formula_sum 'C38 H41 Cl N2 Pd'
_chemical_formula_weight 667.58
_space_group_crystal_system monoclinic
_space_group_IT_number 5
_space_group_name_Hall 'C 2y'
_space_group_name_H-M_alt 'C 1 2 1'
_atom_sites_solution_hydrogens mixed
_audit_block_doi 10.5517/ccdc.csd.cc26sbq2
_audit_creation_date 2020-07-24
_audit_creation_method
;
Olex2 1.2
(compiled 2018.05.29 svn.r3510 for OlexSys, GUI svn.r5506)
;
_audit_update_record
;
2020-12-08 deposited with the CCDC.	2023-05-08 downloaded from the CCDC.
;
_cell_angle_alpha 90
_cell_angle_beta 110.063(2)
_cell_angle_gamma 90
_cell_formula_units_Z 4
_cell_length_a 16.3085(4)
_cell_length_b 10.0558(2)
_cell_length_c 23.0623(5)
_cell_measurement_reflns_used 25013
_cell_measurement_temperature 295
_cell_measurement_theta_max 28.4040
_cell_measurement_theta_min 3.7720
_cell_volume 3552.59(14)
_computing_cell_refinement 'CrysAlisPro 1.171.40.81a (Rigaku OD, 2020)'
_computing_data_collection 'CrysAlisPro 1.171.40.81a (Rigaku OD, 2020)'
_computing_data_reduction 'CrysAlisPro 1.171.40.81a (Rigaku OD, 2020)'
_computing_molecular_graphics 'Olex2 (Dolomanov et al., 2009)'
_computing_publication_material 'Olex2 (Dolomanov et al., 2009)'
_computing_structure_refinement 'ShelXL (Sheldrick, 2015)'
_diffrn_ambient_temperature 295
_diffrn_detector 'CCD plate'
_diffrn_detector_area_resol_mean 5.3048
_diffrn_detector_type AtlasS2
_diffrn_measured_fraction_theta_full 0.996
_diffrn_measured_fraction_theta_max 0.996
_diffrn_measurement_details
;
List of Runs (angles in degrees, time in seconds):

  # Type    Start    End  Width  t~exp~   \w     \q     \k     \f   Frames
#--------------------------------------------------------------------------
  1  \w    -20.00  83.00   1.00   10.00    --    9.90  64.00 -79.00  103
  2  \w    -63.00  40.00   1.00   10.00    --    9.90 -64.00 144.00  103
  3  \w    -20.00  31.00   1.00   10.00    --   -9.59 -99.00  60.00   51
  4  \w    -84.00  15.00   1.00   10.00    --   -9.59 -38.00  30.00   99
  5  \w    -70.00  51.00   1.00   10.00    --    9.90 -19.00  90.00  121
  6  \w    -20.00  51.00   1.00   10.00    --    9.90 -99.00  30.00   71
  7  \w    -15.00  84.00   1.00   10.00    --    9.90  38.00-150.00   99
  8  \w    -15.00  84.00   1.00   10.00    --    9.90  38.00  90.00   99
  9  \w    -20.00  51.00   1.00   10.00    --    9.90 -99.00  90.00   71
 10  \w    -20.00   7.00   1.00   10.00    --    9.90 -99.00-120.00   27
 11  \w    -20.00  51.00   1.00   10.00    --    9.90 -99.00 -60.00   71
;
_diffrn_measurement_device 'four-circle diffractometer'
_diffrn_measurement_device_type 'SuperNova, Dual, Cu at home/near, AtlasS2'
_diffrn_measurement_method '\w scans'
_diffrn_orient_matrix_type 'CrysAlisPro convention (1999,Acta A55,543-557)'
_diffrn_orient_matrix_UB_11 -0.0191894000
_diffrn_orient_matrix_UB_12 -0.0406312000
_diffrn_orient_matrix_UB_13 0.0170050000
_diffrn_orient_matrix_UB_21 -0.0104852000
_diffrn_orient_matrix_UB_22 0.0575158000
_diffrn_orient_matrix_UB_23 0.0138492000
_diffrn_orient_matrix_UB_31 -0.0408144000
_diffrn_orient_matrix_UB_32 0.0043483000
_diffrn_orient_matrix_UB_33 -0.0243066000
_diffrn_radiation_monochromator mirror
_diffrn_radiation_probe x-ray
_diffrn_radiation_type MoK\a
_diffrn_radiation_wavelength 0.71073
_diffrn_reflns_av_R_equivalents 0.0249
_diffrn_reflns_av_unetI/netI 0.0159
_diffrn_reflns_Laue_measured_fraction_full 0.996
_diffrn_reflns_Laue_measured_fraction_max 0.996
_diffrn_reflns_limit_h_max 20
_diffrn_reflns_limit_h_min -20
_diffrn_reflns_limit_k_max 12
_diffrn_reflns_limit_k_min -12
_diffrn_reflns_limit_l_max 28
_diffrn_reflns_limit_l_min -28
_diffrn_reflns_number 40605
_diffrn_reflns_point_group_measured_fraction_full 0.998
_diffrn_reflns_point_group_measured_fraction_max 0.990
_diffrn_reflns_theta_full 25.242
_diffrn_reflns_theta_max 26.372
_diffrn_reflns_theta_min 3.336
_diffrn_source 'micro-focus sealed X-ray tube'
_diffrn_source_type 'SuperNova (Mo) X-ray Source'
_exptl_absorpt_coefficient_mu 0.624
_exptl_absorpt_correction_T_max 1.00000
_exptl_absorpt_correction_T_min 0.81861
_exptl_absorpt_correction_type multi-scan
_exptl_absorpt_process_details
;
CrysAlisPro 1.171.40.81a (Rigaku Oxford Diffraction, 2020)
Empirical absorption correction using spherical harmonics,
implemented in SCALE3 ABSPACK scaling algorithm.
;
_exptl_crystal_colour colourless
_exptl_crystal_colour_primary colourless
_exptl_crystal_density_diffrn 1.248
_exptl_crystal_description prism
_exptl_crystal_F_000 1384
_exptl_crystal_size_max 0.28
_exptl_crystal_size_mid 0.24
_exptl_crystal_size_min 0.16
_refine_diff_density_max 0.257
_refine_diff_density_min -0.239
_refine_diff_density_rms 0.035
_refine_ls_abs_structure_details
;
 Refined as an inversion twin.
;
_refine_ls_abs_structure_Flack -0.009(19)
_refine_ls_extinction_method none
_refine_ls_goodness_of_fit_ref 1.049
_refine_ls_hydrogen_treatment constr
_refine_ls_matrix_type full
_refine_ls_number_parameters 387
_refine_ls_number_reflns 7195
_refine_ls_number_restraints 1
_refine_ls_restrained_S_all 1.049
_refine_ls_R_factor_all 0.0214
_refine_ls_R_factor_gt 0.0207
_refine_ls_shift/su_max 0.001
_refine_ls_shift/su_mean 0.000
_refine_ls_structure_factor_coef Fsqd
_refine_ls_weighting_details 'w=1/[\s^2^(Fo^2^)+(0.0301P)^2^+0.9691P] where P=(Fo^2^+2Fc^2^)/3'
_refine_ls_weighting_scheme calc
_refine_ls_wR_factor_gt 0.0526
_refine_ls_wR_factor_ref 0.0530
_reflns_Friedel_coverage 0.876
_reflns_Friedel_fraction_full 0.999
_reflns_Friedel_fraction_max 0.983
_reflns_number_gt 7033
_reflns_number_total 7195
_reflns_threshold_expression 'I > 2\s(I)'
_cod_data_source_file d3dt01182h2.cif
_cod_data_source_block lk31212nd
_cod_database_code 7713119
_shelx_shelxl_version_number 2018/3
_shelx_space_group_comment
;
The symmetry employed for this shelxl refinement is uniquely defined
by the following loop, which should always be used as a source of
symmetry information in preference to the above space-group names.
They are only intended as comments.
;
_shelx_estimated_absorpt_t_max 0.907
_shelx_estimated_absorpt_t_min 0.845
_reflns_odcompleteness_completeness 99.65
_reflns_odcompleteness_iscentric 1
_reflns_odcompleteness_theta 25.30
_olex2_refinement_description
;
1. Twinned data refinement
 Scales: 1.009(19)
 -0.009(19)
2. Fixed Uiso
 At 1.2 times of:
  All C(H) groups, All C(H,H) groups
 At 1.5 times of:
  All C(H,H,H) groups
3.a Riding coordinates:
 C36(H36A,H36B), C37(H37), C38(H38A,H38B)
3.b Ternary CH refined with riding coordinates:
 C14(H14)
3.c Aromatic/amide H refined with riding coordinates:
 C8(H8), C10(H10), C16(H16), C17(H17), C18(H18), C19(H19), C20(H20), C22(H22),
 C23(H23), C24(H24), C25(H25), C26(H26), C29(H29), C31(H31)
3.d Idealised Me refined as rotating group:
 C4(H4A,H4B,H4C), C5(H5A,H5B,H5C), C12(H12A,H12B,H12C), C13(H13A,H13B,H13C),
 C33(H33A,H33B,H33C), C34(H34A,H34B,H34C), C35(H35A,H35B,H35C)
;
_olex2_submission_special_instructions 'No special instructions were received'
_oxdiff_exptl_absorpt_empirical_details
;
Empirical correction (ABSPACK) includes:
- Absorption correction using spherical harmonics
- Frame scaling
;
_oxdiff_exptl_absorpt_empirical_full_max 1.271
_oxdiff_exptl_absorpt_empirical_full_min 0.678

loop_
_space_group_symop_operation_xyz
'x, y, z'
'-x, y, -z'
'x+1/2, y+1/2, z'
'-x+1/2, y+1/2, -z'

loop_
_atom_site_label
_atom_site_type_symbol
_atom_site_fract_x
_atom_site_fract_y
_atom_site_fract_z
_atom_site_U_iso_or_equiv
_atom_site_adp_type
_atom_site_occupancy
_atom_site_site_symmetry_order
_atom_site_calc_flag
_atom_site_refinement_flags_posn
_atom_site_refinement_flags_adp
_atom_site_refinement_flags_occupancy
_atom_site_disorder_assembly
_atom_site_disorder_group
Pd1 Pd 0.25625(2) 0.61284(2) 0.29414(2) 0.04216(7) Uani 1 1 d . . . . .
Cl1 Cl 0.37275(5) 0.74570(9) 0.28756(5) 0.0642(2) Uani 1 1 d . . . . .
N1 N 0.09881(13) 0.7961(2) 0.24188(10) 0.0354(4) Uani 1 1 d . . . . .
N2 N 0.18256(13) 0.8699(2) 0.32912(9) 0.0357(4) Uani 1 1 d . . . . .
C1 C 0.17418(19) 0.7680(3) 0.28854(13) 0.0353(6) Uani 1 1 d . . . . .
C2 C 0.11288(18) 0.9589(3) 0.30820(12) 0.0412(6) Uani 1 1 d . . . . .
C3 C 0.06022(17) 0.9124(3) 0.25363(12) 0.0413(6) Uani 1 1 d . . . . .
C4 C 0.1041(2) 1.0795(3) 0.34316(16) 0.0614(9) Uani 1 1 d . . . . .
H4A H 0.120237 1.058095 0.386199 0.092 Uiso 1 1 calc GR . . . .
H4B H 0.044685 1.109865 0.327962 0.092 Uiso 1 1 calc GR . . . .
H4C H 0.141701 1.148348 0.337845 0.092 Uiso 1 1 calc GR . . . .
C5 C -0.0227(2) 0.9694(4) 0.20899(14) 0.0587(8) Uani 1 1 d . . . . .
H5A H -0.011561 1.004622 0.173725 0.088 Uiso 1 1 calc GR . . . .
H5B H -0.043423 1.039163 0.228813 0.088 Uiso 1 1 calc GR . . . .
H5C H -0.066086 0.900707 0.195939 0.088 Uiso 1 1 calc GR . . . .
C6 C 0.05636(16) 0.7041(3) 0.19281(11) 0.0360(5) Uani 1 1 d . . . . .
C7 C 0.08405(15) 0.6919(2) 0.14190(11) 0.0331(5) Uani 1 1 d . . . . .
C8 C 0.03985(14) 0.6022(3) 0.09641(10) 0.0372(5) Uani 1 1 d . . . . .
H8 H 0.056452 0.593584 0.061836 0.045 Uiso 1 1 calc R . . . .
C9 C -0.02914(16) 0.5239(3) 0.10056(13) 0.0404(6) Uani 1 1 d . . . . .
C10 C -0.05277(18) 0.5371(3) 0.15196(14) 0.0481(7) Uani 1 1 d . . . . .
H10 H -0.097843 0.484864 0.155527 0.058 Uiso 1 1 calc R . . . .
C11 C -0.01123(15) 0.6264(4) 0.19882(12) 0.0461(6) Uani 1 1 d . . . . .
C12 C -0.0769(2) 0.4270(3) 0.05020(15) 0.0539(7) Uani 1 1 d . . . . .
H12A H -0.120808 0.473520 0.017874 0.081 Uiso 1 1 calc GR . . . .
H12B H -0.103898 0.359490 0.066947 0.081 Uiso 1 1 calc GR . . . .
H12C H -0.036184 0.386499 0.033787 0.081 Uiso 1 1 calc GR . . . .
C13 C -0.0375(2) 0.6327(5) 0.25573(15) 0.0665(10) Uani 1 1 d . . . . .
H13A H 0.010543 0.665269 0.289999 0.100 Uiso 1 1 calc GR . . . .
H13B H -0.053244 0.545304 0.265070 0.100 Uiso 1 1 calc GR . . . .
H13C H -0.086528 0.691329 0.248170 0.100 Uiso 1 1 calc GR . . . .
C14 C 0.16198(15) 0.7727(3) 0.13896(11) 0.0326(5) Uani 1 1 d . . . . .
H14 H 0.208065 0.760471 0.179129 0.039 Uiso 1 1 calc R . . . .
C15 C 0.20011(15) 0.7226(2) 0.09116(11) 0.0340(5) Uani 1 1 d . . . . .
C16 C 0.1724(2) 0.7667(3) 0.03080(13) 0.0474(6) Uani 1 1 d . . . . .
H16 H 0.128068 0.829640 0.017813 0.057 Uiso 1 1 calc R . . . .
C17 C 0.2100(2) 0.7182(3) -0.01098(14) 0.0561(8) Uani 1 1 d . . . . .
H17 H 0.190834 0.749614 -0.051355 0.067 Uiso 1 1 calc R . . . .
C18 C 0.27466(18) 0.6249(5) 0.00701(14) 0.0569(8) Uani 1 1 d . . . . .
H18 H 0.299059 0.591717 -0.021040 0.068 Uiso 1 1 calc R . . . .
C19 C 0.3030(2) 0.5812(4) 0.06641(16) 0.0643(10) Uani 1 1 d . . . . .
H19 H 0.347623 0.518619 0.079125 0.077 Uiso 1 1 calc R . . . .
C20 C 0.26588(17) 0.6290(4) 0.10832(13) 0.0520(8) Uani 1 1 d . . . . .
H20 H 0.285785 0.597372 0.148653 0.062 Uiso 1 1 calc R . . . .
C21 C 0.14401(16) 0.9208(3) 0.13299(12) 0.0350(5) Uani 1 1 d . . . . .
C22 C 0.2069(2) 1.0093(3) 0.16800(15) 0.0539(7) Uani 1 1 d . . . . .
H22 H 0.258900 0.977374 0.196010 0.065 Uiso 1 1 calc R . . . .
C23 C 0.1925(3) 1.1439(3) 0.1614(2) 0.0804(12) Uani 1 1 d . . . . .
H23 H 0.235177 1.201815 0.185341 0.096 Uiso 1 1 calc R . . . .
C24 C 0.1175(3) 1.1948(4) 0.1209(2) 0.0776(11) Uani 1 1 d . . . . .
H24 H 0.109065 1.286225 0.116812 0.093 Uiso 1 1 calc R . . . .
C25 C 0.0538(2) 1.1081(5) 0.08589(15) 0.0622(7) Uani 1 1 d . . . . .
H25 H 0.001776 1.141427 0.058355 0.075 Uiso 1 1 calc R . . . .
C26 C 0.06692(19) 0.9727(3) 0.09157(14) 0.0473(6) Uani 1 1 d . . . . .
H26 H 0.023918 0.915359 0.067518 0.057 Uiso 1 1 calc R . . . .
C27 C 0.24718(17) 0.8739(3) 0.39033(11) 0.0371(5) Uani 1 1 d . . . . .
C28 C 0.2354(2) 0.7930(3) 0.43566(13) 0.0477(7) Uani 1 1 d . . . . .
C29 C 0.2960(2) 0.7992(3) 0.49452(14) 0.0539(8) Uani 1 1 d . . . . .
H29 H 0.288681 0.745103 0.525103 0.065 Uiso 1 1 calc R . . . .
C30 C 0.3664(2) 0.8824(3) 0.50920(12) 0.0468(6) Uani 1 1 d . . . . .
C31 C 0.37509(19) 0.9662(3) 0.46351(13) 0.0454(6) Uani 1 1 d . . . . .
H31 H 0.421401 1.025982 0.473581 0.054 Uiso 1 1 calc R . . . .
C32 C 0.31614(17) 0.9629(3) 0.40303(12) 0.0377(5) Uani 1 1 d . . . . .
C33 C 0.1583(3) 0.7013(5) 0.42157(18) 0.0797(12) Uani 1 1 d . . . . .
H33A H 0.105612 0.750427 0.401811 0.120 Uiso 1 1 calc GR . . . .
H33B H 0.156399 0.663241 0.459269 0.120 Uiso 1 1 calc GR . . . .
H33C H 0.163604 0.631581 0.394630 0.120 Uiso 1 1 calc GR . . . .
C34 C 0.4339(2) 0.8849(4) 0.57394(14) 0.0649(9) Uani 1 1 d . . . . .
H34A H 0.406004 0.866112 0.603505 0.097 Uiso 1 1 calc GR . . . .
H34B H 0.460613 0.971208 0.582039 0.097 Uiso 1 1 calc GR . . . .
H34C H 0.477856 0.818966 0.577115 0.097 Uiso 1 1 calc GR . . . .
C35 C 0.3294(2) 1.0512(3) 0.35444(13) 0.0499(7) Uani 1 1 d . . . . .
H35A H 0.355160 1.000724 0.329799 0.075 Uiso 1 1 calc GR . . . .
H35B H 0.367356 1.123437 0.373894 0.075 Uiso 1 1 calc GR . . . .
H35C H 0.274081 1.085909 0.328587 0.075 Uiso 1 1 calc GR . . . .
C36 C 0.3187(3) 0.4205(4) 0.2924(2) 0.0806(13) Uani 1 1 d . . . . .
H36A H 0.306225 0.460627 0.254011 0.097 Uiso 1 1 d R . . . .
H36B H 0.374555 0.388747 0.313461 0.097 Uiso 1 1 d R . . . .
C37 C 0.2530(4) 0.4089(4) 0.3171(3) 0.0926(14) Uani 1 1 d . . . . .
H37 H 0.266214 0.368588 0.355548 0.111 Uiso 1 1 d R . . . .
C38 C 0.1679(3) 0.4520(4) 0.2869(3) 0.0790(14) Uani 1 1 d . . . . .
H38A H 0.153921 0.492467 0.248413 0.095 Uiso 1 1 d R . . . .
H38B H 0.125531 0.442467 0.305133 0.095 Uiso 1 1 d R . . . .

loop_
_atom_site_aniso_label
_atom_site_aniso_U_11
_atom_site_aniso_U_22
_atom_site_aniso_U_33
_atom_site_aniso_U_23
_atom_site_aniso_U_13
_atom_site_aniso_U_12
Pd1 0.05112(11) 0.03518(10) 0.04053(10) -0.00068(10) 0.01615(8) 0.01037(11)
Cl1 0.0425(4) 0.0625(5) 0.0865(6) -0.0129(4) 0.0209(4) 0.0053(3)
N1 0.0343(10) 0.0398(11) 0.0331(11) -0.0025(9) 0.0130(8) 0.0044(8)
N2 0.0399(11) 0.0356(11) 0.0324(11) -0.0023(9) 0.0135(9) 0.0049(9)
C1 0.0409(14) 0.0349(15) 0.0336(15) 0.0008(12) 0.0172(12) -0.0002(12)
C2 0.0438(14) 0.0426(15) 0.0399(14) -0.0024(11) 0.0178(11) 0.0098(11)
C3 0.0395(13) 0.0442(15) 0.0416(14) -0.0021(11) 0.0159(11) 0.0099(11)
C4 0.0638(19) 0.058(2) 0.0596(18) -0.0173(14) 0.0180(15) 0.0183(14)
C5 0.0467(16) 0.077(2) 0.0478(17) -0.0035(15) 0.0099(13) 0.0249(15)
C6 0.0344(12) 0.0407(13) 0.0323(12) -0.0029(10) 0.0106(10) -0.0001(10)
C7 0.0300(11) 0.0347(12) 0.0334(12) 0.0015(10) 0.0092(9) 0.0044(9)
C8 0.0373(11) 0.0375(13) 0.0364(11) -0.0043(14) 0.0123(9) 0.0012(12)
C9 0.0342(13) 0.0372(13) 0.0451(15) 0.0012(11) 0.0074(11) -0.0006(10)
C10 0.0378(14) 0.0505(17) 0.0559(18) -0.0007(13) 0.0157(13) -0.0127(12)
C11 0.0395(12) 0.0564(18) 0.0470(13) -0.0039(16) 0.0209(10) -0.0023(14)
C12 0.0499(16) 0.0419(15) 0.0632(19) -0.0068(14) 0.0107(14) -0.0084(12)
C13 0.0629(17) 0.088(3) 0.0612(17) -0.010(2) 0.0381(14) -0.019(2)
C14 0.0323(11) 0.0362(13) 0.0276(11) -0.0007(10) 0.0080(9) 0.0004(9)
C15 0.0332(12) 0.0337(13) 0.0361(13) -0.0043(10) 0.0130(10) -0.0048(9)
C16 0.0587(16) 0.0442(15) 0.0422(15) 0.0040(12) 0.0211(13) 0.0070(13)
C17 0.080(2) 0.0535(18) 0.0423(16) -0.0035(14) 0.0314(15) -0.0091(16)
C18 0.0567(15) 0.063(2) 0.0612(17) -0.021(2) 0.0338(13) -0.0114(19)
C19 0.0474(15) 0.077(3) 0.070(2) -0.0143(17) 0.0223(14) 0.0178(15)
C20 0.0459(13) 0.063(2) 0.0441(13) 0.0014(16) 0.0114(11) 0.0148(17)
C21 0.0365(12) 0.0349(13) 0.0362(13) -0.0047(10) 0.0156(10) -0.0027(10)
C22 0.0477(16) 0.0491(17) 0.0563(19) -0.0110(15) 0.0068(14) -0.0080(13)
C23 0.085(3) 0.044(2) 0.097(3) -0.0243(19) 0.012(2) -0.0167(18)
C24 0.097(3) 0.0385(19) 0.101(3) -0.0033(19) 0.038(3) 0.0066(19)
C25 0.0661(17) 0.0449(15) 0.0742(18) 0.006(2) 0.0225(14) 0.017(2)
C26 0.0439(15) 0.0431(15) 0.0519(17) -0.0016(13) 0.0128(13) 0.0027(12)
C27 0.0428(13) 0.0362(13) 0.0328(13) -0.0037(10) 0.0136(10) 0.0050(10)
C28 0.0588(17) 0.0456(16) 0.0402(15) -0.0021(12) 0.0191(13) -0.0050(13)
C29 0.073(2) 0.0546(19) 0.0402(16) 0.0094(14) 0.0270(15) 0.0049(15)
C30 0.0543(16) 0.0526(16) 0.0324(13) -0.0007(12) 0.0134(12) 0.0099(13)
C31 0.0446(14) 0.0488(16) 0.0397(14) -0.0027(12) 0.0105(12) 0.0021(12)
C32 0.0439(14) 0.0356(13) 0.0327(13) -0.0004(10) 0.0118(11) 0.0056(10)
C33 0.098(3) 0.085(3) 0.061(2) 0.000(2) 0.033(2) -0.040(2)
C34 0.066(2) 0.081(2) 0.0394(16) 0.0042(16) 0.0068(15) 0.0110(18)
C35 0.0582(17) 0.0485(15) 0.0405(15) 0.0068(12) 0.0138(13) -0.0049(13)
C36 0.102(3) 0.0424(19) 0.105(3) 0.011(2) 0.046(3) 0.030(2)
C37 0.132(4) 0.043(2) 0.111(3) 0.021(2) 0.051(3) 0.018(2)
C38 0.094(3) 0.038(2) 0.116(4) 0.013(2) 0.051(3) -0.002(2)

loop_
_atom_type_symbol
_atom_type_description
_atom_type_scat_dispersion_real
_atom_type_scat_dispersion_imag
_atom_type_scat_source
C C 0.0033 0.0016 'International Tables Vol C Tables 4.2.6.8 and 6.1.1.4'
H H 0.0000 0.0000 'International Tables Vol C Tables 4.2.6.8 and 6.1.1.4'
Cl Cl 0.1484 0.1585 'International Tables Vol C Tables 4.2.6.8 and 6.1.1.4'
N N 0.0061 0.0033 'International Tables Vol C Tables 4.2.6.8 and 6.1.1.4'
Pd Pd -0.9988 1.0072 'International Tables Vol C Tables 4.2.6.8 and 6.1.1.4'

loop_
_citation_id
_citation_doi
_citation_year
1 10.1002/adsc.202100491 2021

loop_
_geom_angle_atom_site_label_1
_geom_angle_atom_site_label_2
_geom_angle_atom_site_label_3
_geom_angle
_geom_angle_site_symmetry_1
_geom_angle_site_symmetry_3
_geom_angle_publ_flag
Cl1 Pd1 H36A 86.7 . . ?
Cl1 Pd1 H38A 146.5 . . ?
C1 Pd1 Cl1 95.06(8) . . ?
C1 Pd1 C36 167.59(16) . . ?
C1 Pd1 H36A 151.9 . . ?
C1 Pd1 C37 133.29(17) . . ?
C1 Pd1 C38 99.50(12) . . ?
C1 Pd1 H38A 91.1 . . ?
C36 Pd1 Cl1 96.25(14) . . ?
C36 Pd1 H36A 24.9 . . ?
C36 Pd1 H38A 76.7 . . ?
H36A Pd1 H38A 73.2 . . ?
C37 Pd1 Cl1 130.52(15) . . ?
C37 Pd1 C36 37.24(18) . . ?
C37 Pd1 H36A 56.7 . . ?
C37 Pd1 C38 38.15(19) . . ?
C37 Pd1 H38A 58.0 . . ?
C38 Pd1 Cl1 163.08(14) . . ?
C38 Pd1 C36 68.6(2) . . ?
C38 Pd1 H36A 76.4 . . ?
C38 Pd1 H38A 25.6 . . ?
C1 N1 C3 111.4(2) . . ?
C1 N1 C6 123.4(2) . . ?
C3 N1 C6 124.2(2) . . ?
C1 N2 C2 111.5(2) . . ?
C1 N2 C27 124.0(2) . . ?
C2 N2 C27 123.7(2) . . ?
N1 C1 Pd1 127.5(2) . . ?
N1 C1 N2 103.8(2) . . ?
N2 C1 Pd1 128.7(2) . . ?
N2 C2 C4 123.6(2) . . ?
C3 C2 N2 106.5(2) . . ?
C3 C2 C4 129.9(3) . . ?
N1 C3 C5 123.0(2) . . ?
C2 C3 N1 106.7(2) . . ?
C2 C3 C5 130.2(3) . . ?
C2 C4 H4A 109.5 . . ?
C2 C4 H4B 109.5 . . ?
C2 C4 H4C 109.5 . . ?
H4A C4 H4B 109.5 . . ?
H4A C4 H4C 109.5 . . ?
H4B C4 H4C 109.5 . . ?
C3 C5 H5A 109.5 . . ?
C3 C5 H5B 109.5 . . ?
C3 C5 H5C 109.5 . . ?
H5A C5 H5B 109.5 . . ?
H5A C5 H5C 109.5 . . ?
H5B C5 H5C 109.5 . . ?
C7 C6 N1 120.5(2) . . ?
C11 C6 N1 117.6(2) . . ?
C11 C6 C7 121.8(2) . . ?
C6 C7 C14 120.2(2) . . ?
C8 C7 C6 117.3(2) . . ?
C8 C7 C14 122.5(2) . . ?
C7 C8 H8 118.8 . . ?
C7 C8 C9 122.4(2) . . ?
C9 C8 H8 118.8 . . ?
C8 C9 C12 121.5(3) . . ?
C10 C9 C8 118.2(2) . . ?
C10 C9 C12 120.2(3) . . ?
C9 C10 H10 119.1 . . ?
C9 C10 C11 121.9(2) . . ?
C11 C10 H10 119.1 . . ?
C6 C11 C13 122.0(3) . . ?
C10 C11 C6 118.4(2) . . ?
C10 C11 C13 119.5(3) . . ?
C9 C12 H12A 109.5 . . ?
C9 C12 H12B 109.5 . . ?
C9 C12 H12C 109.5 . . ?
H12A C12 H12B 109.5 . . ?
H12A C12 H12C 109.5 . . ?
H12B C12 H12C 109.5 . . ?
C11 C13 H13A 109.5 . . ?
C11 C13 H13B 109.5 . . ?
C11 C13 H13C 109.5 . . ?
H13A C13 H13B 109.5 . . ?
H13A C13 H13C 109.5 . . ?
H13B C13 H13C 109.5 . . ?
C7 C14 H14 105.7 . . ?
C15 C14 C7 114.0(2) . . ?
C15 C14 H14 105.7 . . ?
C21 C14 C7 112.9(2) . . ?
C21 C14 H14 105.7 . . ?
C21 C14 C15 111.9(2) . . ?
C16 C15 C14 123.3(2) . . ?
C20 C15 C14 119.2(2) . . ?
C20 C15 C16 117.5(2) . . ?
C15 C16 H16 119.5 . . ?
C15 C16 C17 121.0(3) . . ?
C17 C16 H16 119.5 . . ?
C16 C17 H17 119.8 . . ?
C18 C17 C16 120.5(3) . . ?
C18 C17 H17 119.8 . . ?
C17 C18 H18 120.4 . . ?
C19 C18 C17 119.2(3) . . ?
C19 C18 H18 120.4 . . ?
C18 C19 H19 119.7 . . ?
C18 C19 C20 120.6(3) . . ?
C20 C19 H19 119.7 . . ?
C15 C20 C19 121.2(3) . . ?
C15 C20 H20 119.4 . . ?
C19 C20 H20 119.4 . . ?
C22 C21 C14 119.8(2) . . ?
C22 C21 C26 118.1(3) . . ?
C26 C21 C14 122.1(2) . . ?
C21 C22 H22 119.9 . . ?
C23 C22 C21 120.3(3) . . ?
C23 C22 H22 119.9 . . ?
C22 C23 H23 119.1 . . ?
C24 C23 C22 121.8(3) . . ?
C24 C23 H23 119.1 . . ?
C23 C24 H24 120.6 . . ?
C23 C24 C25 118.9(3) . . ?
C25 C24 H24 120.6 . . ?
C24 C25 H25 119.8 . . ?
C26 C25 C24 120.4(3) . . ?
C26 C25 H25 119.8 . . ?
C21 C26 H26 119.7 . . ?
C25 C26 C21 120.7(3) . . ?
C25 C26 H26 119.7 . . ?
C28 C27 N2 118.5(2) . . ?
C32 C27 N2 119.4(2) . . ?
C32 C27 C28 122.0(2) . . ?
C27 C28 C33 121.2(3) . . ?
C29 C28 C27 118.5(3) . . ?
C29 C28 C33 120.3(3) . . ?
C28 C29 H29 119.0 . . ?
C30 C29 C28 121.9(3) . . ?
C30 C29 H29 119.0 . . ?
C29 C30 C31 118.5(3) . . ?
C29 C30 C34 121.2(3) . . ?
C31 C30 C34 120.3(3) . . ?
C30 C31 H31 119.1 . . ?
C30 C31 C32 121.8(3) . . ?
C32 C31 H31 119.1 . . ?
C27 C32 C31 117.1(2) . . ?
C27 C32 C35 122.5(2) . . ?
C31 C32 C35 120.3(3) . . ?
C28 C33 H33A 109.5 . . ?
C28 C33 H33B 109.5 . . ?
C28 C33 H33C 109.5 . . ?
H33A C33 H33B 109.5 . . ?
H33A C33 H33C 109.5 . . ?
H33B C33 H33C 109.5 . . ?
C30 C34 H34A 109.5 . . ?
C30 C34 H34B 109.5 . . ?
C30 C34 H34C 109.5 . . ?
H34A C34 H34B 109.5 . . ?
H34A C34 H34C 109.5 . . ?
H34B C34 H34C 109.5 . . ?
C32 C35 H35A 109.5 . . ?
C32 C35 H35B 109.5 . . ?
C32 C35 H35C 109.5 . . ?
H35A C35 H35B 109.5 . . ?
H35A C35 H35C 109.5 . . ?
H35B C35 H35C 109.5 . . ?
Pd1 C36 H36A 71.6 . . ?
Pd1 C36 H36B 132.2 . . ?
H36A C36 H36B 120.0 . . ?
C37 C36 Pd1 68.7(2) . . ?
C37 C36 H36A 118.9 . . ?
C37 C36 H36B 121.1 . . ?
Pd1 C37 H37 129.9 . . ?
C36 C37 Pd1 74.1(2) . . ?
C36 C37 H37 118.1 . . ?
C36 C37 C38 123.3(5) . . ?
C38 C37 Pd1 71.3(3) . . ?
C38 C37 H37 118.6 . . ?
Pd1 C38 H38A 71.4 . . ?
Pd1 C38 H38B 129.0 . . ?
C37 C38 Pd1 70.5(3) . . ?
C37 C38 H38A 119.4 . . ?
C37 C38 H38B 120.6 . . ?
H38A C38 H38B 120.0 . . ?

loop_
_geom_bond_atom_site_label_1
_geom_bond_atom_site_label_2
_geom_bond_distance
_geom_bond_site_symmetry_2
_geom_bond_publ_flag
Pd1 Cl1 2.3697(9) . ?
Pd1 C1 2.031(3) . ?
Pd1 C36 2.192(4) . ?
Pd1 H36A 2.0931 . ?
Pd1 C37 2.123(4) . ?
Pd1 C38 2.134(5) . ?
Pd1 H38A 2.0384 . ?
N1 C1 1.357(4) . ?
N1 C3 1.398(3) . ?
N1 C6 1.442(3) . ?
N2 C1 1.363(4) . ?
N2 C2 1.396(3) . ?
N2 C27 1.444(3) . ?
C2 C3 1.341(4) . ?
C2 C4 1.490(4) . ?
C3 C5 1.504(4) . ?
C4 H4A 0.9600 . ?
C4 H4B 0.9600 . ?
C4 H4C 0.9600 . ?
C5 H5A 0.9600 . ?
C5 H5B 0.9600 . ?
C5 H5C 0.9600 . ?
C6 C7 1.400(3) . ?
C6 C11 1.396(4) . ?
C7 C8 1.383(4) . ?
C7 C14 1.530(3) . ?
C8 H8 0.9300 . ?
C8 C9 1.403(4) . ?
C9 C10 1.373(4) . ?
C9 C12 1.511(4) . ?
C10 H10 0.9300 . ?
C10 C11 1.390(4) . ?
C11 C13 1.515(4) . ?
C12 H12A 0.9600 . ?
C12 H12B 0.9600 . ?
C12 H12C 0.9600 . ?
C13 H13A 0.9600 . ?
C13 H13B 0.9600 . ?
C13 H13C 0.9600 . ?
C14 H14 0.9800 . ?
C14 C15 1.525(3) . ?
C14 C21 1.515(4) . ?
C15 C16 1.381(4) . ?
C15 C20 1.378(4) . ?
C16 H16 0.9300 . ?
C16 C17 1.395(4) . ?
C17 H17 0.9300 . ?
C17 C18 1.365(5) . ?
C18 H18 0.9300 . ?
C18 C19 1.360(5) . ?
C19 H19 0.9300 . ?
C19 C20 1.391(4) . ?
C20 H20 0.9300 . ?
C21 C22 1.388(4) . ?
C21 C26 1.394(4) . ?
C22 H22 0.9300 . ?
C22 C23 1.373(6) . ?
C23 H23 0.9300 . ?
C23 C24 1.359(6) . ?
C24 H24 0.9300 . ?
C24 C25 1.384(6) . ?
C25 H25 0.9300 . ?
C25 C26 1.377(5) . ?
C26 H26 0.9300 . ?
C27 C28 1.389(4) . ?
C27 C32 1.388(4) . ?
C28 C29 1.379(4) . ?
C28 C33 1.503(5) . ?
C29 H29 0.9300 . ?
C29 C30 1.366(5) . ?
C30 C31 1.394(4) . ?
C30 C34 1.521(4) . ?
C31 H31 0.9300 . ?
C31 C32 1.397(4) . ?
C32 C35 1.502(4) . ?
C33 H33A 0.9600 . ?
C33 H33B 0.9600 . ?
C33 H33C 0.9600 . ?
C34 H34A 0.9600 . ?
C34 H34B 0.9600 . ?
C34 H34C 0.9600 . ?
C35 H35A 0.9600 . ?
C35 H35B 0.9600 . ?
C35 H35C 0.9600 . ?
C36 H36A 0.9303 . ?
C36 H36B 0.9300 . ?
C36 C37 1.379(7) . ?
C37 H37 0.9301 . ?
C37 C38 1.391(7) . ?
C38 H38A 0.9301 . ?
C38 H38B 0.9298 . ?

loop_
_geom_torsion_atom_site_label_1
_geom_torsion_atom_site_label_2
_geom_torsion_atom_site_label_3
_geom_torsion_atom_site_label_4
_geom_torsion
_geom_torsion_site_symmetry_1
_geom_torsion_site_symmetry_2
_geom_torsion_site_symmetry_3
_geom_torsion_site_symmetry_4
_geom_torsion_publ_flag
Pd1 C36 C37 C38 54.2(4) . . . . ?
N1 C6 C7 C8 -179.6(2) . . . . ?
N1 C6 C7 C14 2.2(4) . . . . ?
N1 C6 C11 C10 -179.9(3) . . . . ?
N1 C6 C11 C13 -2.6(5) . . . . ?
N2 C2 C3 N1 -0.3(3) . . . . ?
N2 C2 C3 C5 -177.6(3) . . . . ?
N2 C27 C28 C29 -178.4(3) . . . . ?
N2 C27 C28 C33 1.1(4) . . . . ?
N2 C27 C32 C31 177.7(2) . . . . ?
N2 C27 C32 C35 -3.5(4) . . . . ?
C1 N1 C3 C2 0.8(3) . . . . ?
C1 N1 C3 C5 178.3(3) . . . . ?
C1 N1 C6 C7 -82.2(3) . . . . ?
C1 N1 C6 C11 96.3(3) . . . . ?
C1 N2 C2 C3 -0.2(3) . . . . ?
C1 N2 C2 C4 179.5(3) . . . . ?
C1 N2 C27 C28 -74.2(3) . . . . ?
C1 N2 C27 C32 109.3(3) . . . . ?
C2 N2 C1 Pd1 178.9(2) . . . . ?
C2 N2 C1 N1 0.7(3) . . . . ?
C2 N2 C27 C28 95.1(3) . . . . ?
C2 N2 C27 C32 -81.4(3) . . . . ?
C3 N1 C1 Pd1 -179.1(2) . . . . ?
C3 N1 C1 N2 -0.9(3) . . . . ?
C3 N1 C6 C7 110.2(3) . . . . ?
C3 N1 C6 C11 -71.3(3) . . . . ?
C4 C2 C3 N1 179.9(3) . . . . ?
C4 C2 C3 C5 2.7(6) . . . . ?
C6 N1 C1 Pd1 11.9(4) . . . . ?
C6 N1 C1 N2 -169.9(2) . . . . ?
C6 N1 C3 C2 169.7(2) . . . . ?
C6 N1 C3 C5 -12.8(4) . . . . ?
C6 C7 C8 C9 -1.1(4) . . . . ?
C6 C7 C14 C15 164.0(2) . . . . ?
C6 C7 C14 C21 -66.8(3) . . . . ?
C7 C6 C11 C10 -1.4(4) . . . . ?
C7 C6 C11 C13 175.9(3) . . . . ?
C7 C8 C9 C10 -0.3(4) . . . . ?
C7 C8 C9 C12 179.7(3) . . . . ?
C7 C14 C15 C16 90.2(3) . . . . ?
C7 C14 C15 C20 -90.2(3) . . . . ?
C7 C14 C21 C22 136.6(3) . . . . ?
C7 C14 C21 C26 -45.7(3) . . . . ?
C8 C7 C14 C15 -14.2(3) . . . . ?
C8 C7 C14 C21 115.0(3) . . . . ?
C8 C9 C10 C11 0.9(4) . . . . ?
C9 C10 C11 C6 -0.1(5) . . . . ?
C9 C10 C11 C13 -177.4(3) . . . . ?
C11 C6 C7 C8 2.0(4) . . . . ?
C11 C6 C7 C14 -176.3(2) . . . . ?
C12 C9 C10 C11 -179.1(3) . . . . ?
C14 C7 C8 C9 177.1(2) . . . . ?
C14 C15 C16 C17 179.5(3) . . . . ?
C14 C15 C20 C19 -179.6(3) . . . . ?
C14 C21 C22 C23 177.8(4) . . . . ?
C14 C21 C26 C25 -178.0(3) . . . . ?
C15 C14 C21 C22 -93.2(3) . . . . ?
C15 C14 C21 C26 84.6(3) . . . . ?
C15 C16 C17 C18 0.5(5) . . . . ?
C16 C15 C20 C19 0.1(5) . . . . ?
C16 C17 C18 C19 -1.0(5) . . . . ?
C17 C18 C19 C20 0.9(6) . . . . ?
C18 C19 C20 C15 -0.5(6) . . . . ?
C20 C15 C16 C17 -0.1(4) . . . . ?
C21 C14 C15 C16 -39.5(3) . . . . ?
C21 C14 C15 C20 140.2(3) . . . . ?
C21 C22 C23 C24 -0.2(7) . . . . ?
C22 C21 C26 C25 -0.2(4) . . . . ?
C22 C23 C24 C25 0.6(7) . . . . ?
C23 C24 C25 C26 -0.8(6) . . . . ?
C24 C25 C26 C21 0.6(5) . . . . ?
C26 C21 C22 C23 0.0(5) . . . . ?
C27 N2 C1 Pd1 -10.7(4) . . . . ?
C27 N2 C1 N1 171.1(2) . . . . ?
C27 N2 C2 C3 -170.7(2) . . . . ?
C27 N2 C2 C4 9.1(4) . . . . ?
C27 C28 C29 C30 0.2(5) . . . . ?
C28 C27 C32 C31 1.4(4) . . . . ?
C28 C27 C32 C35 -179.8(3) . . . . ?
C28 C29 C30 C31 2.2(5) . . . . ?
C28 C29 C30 C34 -178.2(3) . . . . ?
C29 C30 C31 C32 -2.8(4) . . . . ?
C30 C31 C32 C27 1.1(4) . . . . ?
C30 C31 C32 C35 -177.7(3) . . . . ?
C32 C27 C28 C29 -2.0(4) . . . . ?
C32 C27 C28 C33 177.4(3) . . . . ?
C33 C28 C29 C30 -179.3(3) . . . . ?
C34 C30 C31 C32 177.5(3) . . . . ?
C36 C37 C38 Pd1 -55.4(4) . . . . ?

loop_
_twin_individual_id
_twin_individual_mass_fraction_refined
1 1.009(19)
2 -0.009(19)

loop_
_smtbx_masks_void_nr
_smtbx_masks_void_average_x
_smtbx_masks_void_average_y
_smtbx_masks_void_average_z
_smtbx_masks_void_volume
_smtbx_masks_void_count_electrons
_smtbx_masks_void_content
1 0.000 -0.043 0.500 180.1 38.5 ?
2 -0.004 0.256 0.201 21.7 0.0 ?
3 0.004 0.256 0.799 21.7 0.0 ?
4 0.500 0.457 0.500 180.1 38.5 ?
5 0.496 0.756 0.201 21.7 0.0 ?
6 0.504 0.756 0.799 21.7 0.0 ?
